data_1529059
loop_
_publ_author_name
'von Schnering, H.G.'
'Bleckmann, P.'

_publ_section_title
;
 Neue ternaere Fluoride des Zinks: Sr Zn F4 und Ca Zn F4
;
_journal_name_full Naturwissenschaften
_journal_page_first 538
_journal_page_last 538
_journal_volume 52
_journal_year 1965
_chemical_formula_sum 'F4 Sr Zn'
_chemical_name_systematic 'Sr Zn F4'
_space_group_IT_number 88
_symmetry_space_group_name_Hall 'I 4bw -1bw'
_symmetry_space_group_name_H-M 'I 41/a :1'
_cell_angle_alpha 90
_cell_angle_beta 90
_cell_angle_gamma 90
_cell_formula_units_Z 4
_cell_length_a 5.448
_cell_length_b 5.448
_cell_length_c 11.657
_cell_volume 345.988
_citation_journal_id_ASTM NATWAY
_cod_data_source_file vonSchnering_NATWAY_1965_302.cif
_cod_data_source_block F4Sr1Zn1
_cod_original_cell_volume 345.9879
_cod_original_sg_symbol_Hall '-I 4ad (x,y+1/4,z+1/8)'
_cod_original_formula_sum 'F4 Sr1 Zn1'
_cod_database_code 1529059

loop_
_symmetry_equiv_pos_as_xyz
x,y,z
-y,x+1/2,z+1/4
-x+1/2,-y+1/2,z+1/2
y+1/2,-x,z+3/4
-x,-y+1/2,-z+1/4
y,-x,-z
x-1/2,y,-z-1/4
-y-1/2,x+1/2,-z-1/2
x+1/2,y+1/2,z+1/2
-y+1/2,x+1,z+3/4
-x+1,-y+1,z+1
y+1,-x+1/2,z+5/4
-x+1/2,-y+1,-z+3/4
y+1/2,-x+1/2,-z+1/2
x,y+1/2,-z+1/4
-y,x+1,-z

loop_
_atom_site_label
_atom_site_type_symbol
_atom_site_fract_x
_atom_site_fract_y
_atom_site_fract_z
_atom_site_occupancy
_atom_site_U_iso_or_equiv
F1 F-1 0.24 0.145 0.082 1 0.0
Zn1 Zn+2 0 0 0 1 0.0
Sr1 Sr+2 0 0 0.5 1 0.0
